data_2241538
loop_
_publ_author_name
'Mague, Joel T.'
'Akkurt, Mehmet'
'Mohamed, Shaaban K.'
'Bakhite, Etify A.'
'Albayati, Mustafa R.'

_publ_section_title
;
 Crystal structure of ethyl
 3-amino-6-methyl-2-[(4-methylphenyl)carbamoyl]-4-[(<i>E</i>)-2-phenylethenyl]thieno[2,3-<i>b</i>]pyridine-5-carboxylate
 monohydrate
;
_journal_coeditor_code RZ5183
_journal_issue 3
_journal_name_full 'Acta Crystallographica Section E'
_journal_page_first 297
_journal_page_last 299
_journal_paper_doi 10.1107/S2056989016001341
_journal_volume 72
_journal_year 2016
_chemical_formula_iupac 'C27 H25 N3 O3 S, H2 O'
_chemical_formula_moiety 'C27 H25 N3 O3 S, H2 O'
_chemical_formula_sum 'C27 H27 N3 O4 S'
_chemical_formula_weight 489.57
_chemical_name_systematic
;Ethyl
3-amino-6-methyl-2-[(4-methylphenyl)carbamoyl]-4-[(<i>E</i>)-2-phenylethenyl]thieno[2,3-<i>b</i>]pyridine-5-carboxylate monohydrate
;
_space_group_crystal_system monoclinic
_space_group_IT_number 15
_space_group_name_Hall '-C 2yc'
_space_group_name_H-M_alt 'C 1 2/c 1'
_symmetry_space_group_name_Hall '-C 2yc'
_symmetry_space_group_name_H-M 'C 1 2/c 1'
_atom_sites_solution_hydrogens mixed
_atom_sites_solution_primary direct
_atom_sites_solution_secondary difmap
_audit_creation_method SHELXL-2014/7
_cell_angle_alpha 90
_cell_angle_beta 109.4460(10)
_cell_angle_gamma 90
_cell_formula_units_Z 8
_cell_length_a 31.083(3)
_cell_length_b 12.0766(10)
_cell_length_c 14.7678(12)
_cell_measurement_reflns_used 7720
_cell_measurement_temperature 150(2)
_cell_measurement_theta_max 28.6849
_cell_measurement_theta_min 2.1884
_cell_volume 5227.3(8)
_computing_cell_refinement
;
<i>SAINT</i> (Bruker, 2015)
;
_computing_data_collection
;
<i>APEX2</i> (Bruker, 2015)
;
_computing_data_reduction
;
<i>SAINT</i> (Bruker, 2015)
;
_computing_molecular_graphics
;
<i>DIAMOND</i> (Brandenburg & Putz, 2012)
;
_computing_publication_material
;
<i>SHELXTL</i> (Sheldrick, 2008)
;
_computing_structure_refinement
;
<i>SHELXL2014</i> (Sheldrick, 2015b)
;
_computing_structure_solution
;
<i>SHELXT</i> (Sheldrick, 2015a)
;
_diffrn_ambient_temperature 150(2)
_diffrn_detector_area_resol_mean 8.3333
_diffrn_measured_fraction_theta_full 0.995
_diffrn_measured_fraction_theta_max 0.959
_diffrn_measurement_device_type 'Bruker SMART APEX CCD'
_diffrn_measurement_method '\f and \w scans'
_diffrn_radiation_monochromator graphite
_diffrn_radiation_type MoK\a
_diffrn_radiation_wavelength 0.71073
_diffrn_reflns_av_R_equivalents 0.0360
_diffrn_reflns_limit_h_max 42
_diffrn_reflns_limit_h_min -41
_diffrn_reflns_limit_k_max 16
_diffrn_reflns_limit_k_min -16
_diffrn_reflns_limit_l_max 20
_diffrn_reflns_limit_l_min -20
_diffrn_reflns_number 24570
_diffrn_reflns_theta_full 28.000
_diffrn_reflns_theta_max 29.012
_diffrn_reflns_theta_min 1.390
_exptl_absorpt_coefficient_mu 0.160
_exptl_absorpt_correction_T_max 0.98
_exptl_absorpt_correction_T_min 0.86
_exptl_absorpt_correction_type multi-scan
_exptl_absorpt_process_details
;
(<i>SADABS</i>; Bruker, 2015)
;
_exptl_crystal_colour yellow
_exptl_crystal_density_diffrn 1.244
_exptl_crystal_density_method 'not measured'
_exptl_crystal_description column
_exptl_crystal_F_000 2064
_exptl_crystal_size_max 0.280
_exptl_crystal_size_mid 0.150
_exptl_crystal_size_min 0.100
_refine_diff_density_max 0.558
_refine_diff_density_min -0.652
_refine_ls_extinction_method none
_refine_ls_goodness_of_fit_ref 1.082
_refine_ls_hydrogen_treatment constr
_refine_ls_matrix_type full
_refine_ls_number_parameters 319
_refine_ls_number_reflns 6682
_refine_ls_number_restraints 0
_refine_ls_restrained_S_all 1.082
_refine_ls_R_factor_all 0.0675
_refine_ls_R_factor_gt 0.0465
_refine_ls_shift/su_max 0.001
_refine_ls_shift/su_mean 0.000
_refine_ls_structure_factor_coef Fsqd
_refine_ls_weighting_details 'w=1/[\s^2^(Fo^2^)+(0.0777P)^2^+0.6476P] where P=(Fo^2^+2Fc^2^)/3'
_refine_ls_weighting_scheme calc
_refine_ls_wR_factor_gt 0.1307
_refine_ls_wR_factor_ref 0.1401
_reflns_number_gt 4746
_reflns_number_total 6682
_reflns_threshold_expression 'I > 2\s(I)'
_cod_data_source_file rz5183sup1.cif
_cod_data_source_block I
_cod_original_cell_volume 5227.2(7)
_cod_database_code 2241538
_shelx_space_group_comment
;
The symmetry employed for this shelxl refinement is uniquely defined
by the following loop, which should always be used as a source of
symmetry information in preference to the above space-group names.
They are only intended as comments.
;
_shelx_estimated_absorpt_t_min 0.956
_shelx_estimated_absorpt_t_max 0.984

loop_
_space_group_symop_operation_xyz
'x, y, z'
'-x, y, -z+1/2'
'x+1/2, y+1/2, z'
'-x+1/2, y+1/2, -z+1/2'
'-x, -y, -z'
'x, -y, z-1/2'
'-x+1/2, -y+1/2, -z'
'x+1/2, -y+1/2, z-1/2'

loop_
_atom_site_type_symbol
_atom_site_label
_atom_site_fract_x
_atom_site_fract_y
_atom_site_fract_z
_atom_site_U_iso_or_equiv
_atom_site_adp_type
_atom_site_calc_flag
_atom_site_occupancy
S S1 0.56861(2) 0.53645(3) 0.64405(3) 0.02434(12) Uani d 1
O O1 0.61317(4) 0.23972(11) 0.61342(10) 0.0415(3) Uani d 1
O O2 0.35098(4) 0.52166(10) 0.63445(8) 0.0294(3) Uani d 1
O O3 0.35101(4) 0.47141(10) 0.48800(8) 0.0312(3) Uani d 1
N N1 0.65244(4) 0.38651(11) 0.69843(9) 0.0247(3) Uani d 1
H H1A 0.6499 0.4481 0.7318 0.030 Uiso d 1
N N2 0.52169(5) 0.22909(12) 0.60780(12) 0.0374(4) Uani d 1
H H2A 0.5451 0.1805 0.6169 0.045 Uiso d 1
H H2B 0.5028 0.2105 0.6410 0.045 Uiso d 1
N N3 0.48792(4) 0.62120(11) 0.63560(9) 0.0238(3) Uani d 1
C C1 0.69789(5) 0.34988(13) 0.71843(11) 0.0236(3) Uani d 1
C C2 0.71060(6) 0.26439(15) 0.66984(14) 0.0351(4) Uani d 1
H H2 0.6880 0.2252 0.6207 0.042 Uiso calc 1
C C3 0.75638(6) 0.23609(15) 0.69314(14) 0.0367(4) Uani d 1
H H3 0.7646 0.1776 0.6590 0.044 Uiso calc 1
C C4 0.79040(6) 0.29031(15) 0.76441(13) 0.0326(4) Uani d 1
C C5 0.77717(5) 0.37692(15) 0.81137(13) 0.0322(4) Uani d 1
H H5 0.7998 0.4166 0.8599 0.039 Uiso calc 1
C C6 0.73187(5) 0.40666(14) 0.78915(12) 0.0276(4) Uani d 1
H H6 0.7238 0.4663 0.8224 0.033 Uiso calc 1
C C7 0.83973(6) 0.25687(19) 0.79060(16) 0.0463(5) Uani d 1
H H7A 0.8496 0.2209 0.8537 0.070 Uiso calc 1
H H7B 0.8585 0.3228 0.7928 0.070 Uiso calc 1
H H7C 0.8432 0.2052 0.7424 0.070 Uiso calc 1
C C8 0.61337(5) 0.33272(14) 0.64630(11) 0.0259(3) Uani d 1
C C9 0.57069(5) 0.39261(14) 0.63448(11) 0.0246(3) Uani d 1
C C10 0.52928(5) 0.34191(14) 0.61994(11) 0.0262(3) Uani d 1
C C11 0.49407(5) 0.42133(13) 0.61750(11) 0.0229(3) Uani d 1
C C12 0.51150(5) 0.52967(13) 0.63232(10) 0.0218(3) Uani d 1
C C13 0.44362(5) 0.60840(13) 0.62383(11) 0.0238(3) Uani d 1
C C14 0.41817(6) 0.71201(14) 0.62923(14) 0.0325(4) Uani d 1
H H14A 0.4140 0.7163 0.6921 0.049 Uiso calc 1
H H14B 0.3883 0.7111 0.5785 0.049 Uiso calc 1
H H14C 0.4356 0.7765 0.6206 0.049 Uiso calc 1
C C15 0.42213(5) 0.50379(14) 0.60392(11) 0.0233(3) Uani d 1
C C16 0.44682(5) 0.40837(13) 0.60086(11) 0.0235(3) Uani d 1
C C17 0.42494(5) 0.29814(14) 0.57731(12) 0.0266(3) Uani d 1
H H17 0.4293 0.2582 0.5257 0.032 Uiso calc 1
C C18 0.39976(6) 0.25193(13) 0.62341(12) 0.0270(4) Uani d 1
H H18 0.3956 0.2929 0.6748 0.032 Uiso calc 1
C C19 0.37747(5) 0.14278(13) 0.60252(12) 0.0261(3) Uani d 1
C C20 0.38580(6) 0.06826(14) 0.53845(13) 0.0317(4) Uani d 1
H H20 0.4068 0.0872 0.5068 0.038 Uiso calc 1
C C21 0.36377(7) -0.03324(15) 0.52028(14) 0.0384(4) Uani d 1
H H21 0.3696 -0.0833 0.4761 0.046 Uiso calc 1
C C22 0.33324(6) -0.06161(15) 0.56647(15) 0.0409(5) Uani d 1
H H22 0.3181 -0.1311 0.5538 0.049 Uiso calc 1
C C23 0.32477(6) 0.01048(16) 0.63069(15) 0.0389(4) Uani d 1
H H23 0.3039 -0.0093 0.6625 0.047 Uiso calc 1
C C24 0.34676(6) 0.11200(15) 0.64895(13) 0.0327(4) Uani d 1
H H24 0.3409 0.1613 0.6936 0.039 Uiso calc 1
C C25 0.37130(5) 0.49932(14) 0.58031(11) 0.0241(3) Uani d 1
C C26 0.30137(6) 0.45925(16) 0.45613(13) 0.0360(4) Uani d 1
H H26A 0.2889 0.4662 0.3853 0.043 Uiso calc 1
H H26B 0.2882 0.5193 0.4842 0.043 Uiso calc 1
C C27 0.28784(6) 0.34965(16) 0.48538(13) 0.0353(4) Uani d 1
H H27A 0.3025 0.2902 0.4611 0.053 Uiso calc 1
H H27B 0.2546 0.3414 0.4586 0.053 Uiso calc 1
H H27C 0.2975 0.3456 0.5556 0.053 Uiso calc 1
O O4 0.52863(6) 0.82044(15) 0.59700(12) 0.0721(5) Uani d 1
H H4A 0.5180 0.7668 0.6204 0.087 Uiso d 1
H H4B 0.5107 0.8246 0.5393 0.087 Uiso d 1

loop_
_atom_site_aniso_label
_atom_site_aniso_U_11
_atom_site_aniso_U_22
_atom_site_aniso_U_33
_atom_site_aniso_U_12
_atom_site_aniso_U_13
_atom_site_aniso_U_23
S1 0.0185(2) 0.0275(2) 0.0272(2) -0.00112(15) 0.00795(16) 0.00181(16)
O1 0.0280(7) 0.0383(8) 0.0555(9) 0.0006(5) 0.0101(6) -0.0201(6)
O2 0.0242(6) 0.0343(7) 0.0320(6) -0.0004(5) 0.0125(5) 0.0014(5)
O3 0.0201(6) 0.0462(8) 0.0243(6) -0.0060(5) 0.0034(5) 0.0045(5)
N1 0.0203(6) 0.0260(7) 0.0276(7) 0.0027(5) 0.0078(5) -0.0034(6)
N2 0.0270(8) 0.0276(8) 0.0534(10) -0.0002(6) 0.0077(7) -0.0095(7)
N3 0.0214(7) 0.0265(7) 0.0240(7) -0.0003(5) 0.0080(5) 0.0021(5)
C1 0.0203(7) 0.0264(8) 0.0265(8) 0.0029(6) 0.0109(6) 0.0043(6)
C2 0.0285(9) 0.0325(10) 0.0461(11) -0.0018(7) 0.0148(8) -0.0099(8)
C3 0.0337(10) 0.0288(9) 0.0538(12) 0.0065(7) 0.0227(9) -0.0034(8)
C4 0.0252(8) 0.0368(10) 0.0402(10) 0.0069(7) 0.0169(8) 0.0102(8)
C5 0.0217(8) 0.0402(10) 0.0340(9) 0.0002(7) 0.0082(7) -0.0002(8)
C6 0.0261(8) 0.0300(9) 0.0283(9) 0.0026(7) 0.0113(7) -0.0002(7)
C7 0.0299(10) 0.0544(13) 0.0575(13) 0.0145(9) 0.0183(9) 0.0090(10)
C8 0.0238(8) 0.0308(9) 0.0237(8) 0.0020(7) 0.0087(6) -0.0029(7)
C9 0.0221(8) 0.0276(8) 0.0227(8) 0.0004(6) 0.0058(6) -0.0032(6)
C10 0.0232(8) 0.0271(8) 0.0260(8) 0.0008(6) 0.0050(6) -0.0047(7)
C11 0.0212(8) 0.0264(8) 0.0201(8) -0.0011(6) 0.0052(6) -0.0012(6)
C12 0.0189(7) 0.0295(9) 0.0166(7) -0.0006(6) 0.0054(6) 0.0023(6)
C13 0.0224(8) 0.0279(8) 0.0215(8) 0.0005(6) 0.0077(6) 0.0029(6)
C14 0.0263(9) 0.0285(9) 0.0449(10) 0.0027(7) 0.0148(8) 0.0034(8)
C15 0.0194(7) 0.0325(8) 0.0180(7) -0.0012(6) 0.0064(6) 0.0009(6)
C16 0.0213(8) 0.0289(9) 0.0198(7) -0.0038(6) 0.0060(6) -0.0016(6)
C17 0.0230(8) 0.0283(8) 0.0269(8) -0.0021(6) 0.0059(6) -0.0049(7)
C18 0.0278(8) 0.0261(9) 0.0269(8) -0.0001(7) 0.0090(7) -0.0030(7)
C19 0.0226(8) 0.0244(8) 0.0292(9) 0.0009(6) 0.0058(7) 0.0004(7)
C20 0.0320(9) 0.0291(9) 0.0344(9) 0.0008(7) 0.0114(8) -0.0011(7)
C21 0.0416(11) 0.0247(9) 0.0439(11) 0.0019(8) 0.0076(9) -0.0053(8)
C22 0.0349(10) 0.0233(9) 0.0583(13) -0.0047(8) 0.0072(9) 0.0029(8)
C23 0.0334(10) 0.0334(10) 0.0508(12) -0.0021(8) 0.0152(9) 0.0087(9)
C24 0.0316(9) 0.0305(9) 0.0385(10) -0.0001(7) 0.0150(8) -0.0002(8)
C25 0.0219(8) 0.0257(8) 0.0234(8) -0.0009(6) 0.0058(6) 0.0056(6)
C26 0.0211(8) 0.0486(11) 0.0317(9) -0.0066(8) -0.0001(7) 0.0104(8)
C27 0.0273(9) 0.0415(10) 0.0354(10) -0.0079(8) 0.0081(8) 0.0008(8)
O4 0.0651(11) 0.0779(12) 0.0635(11) -0.0336(9) 0.0082(9) 0.0187(9)

loop_
_atom_type_symbol
_atom_type_description
_atom_type_scat_dispersion_real
_atom_type_scat_dispersion_imag
_atom_type_scat_source
C C 0.0033 0.0016 'International Tables Vol C Tables 4.2.6.8 and 6.1.1.4'
H H 0.0000 0.0000 'International Tables Vol C Tables 4.2.6.8 and 6.1.1.4'
N N 0.0061 0.0033 'International Tables Vol C Tables 4.2.6.8 and 6.1.1.4'
O O 0.0106 0.0060 'International Tables Vol C Tables 4.2.6.8 and 6.1.1.4'
S S 0.1246 0.1234 'International Tables Vol C Tables 4.2.6.8 and 6.1.1.4'

loop_
_geom_angle_atom_site_label_1
_geom_angle_atom_site_label_2
_geom_angle_atom_site_label_3
_geom_angle
C12 S1 C9 90.52(7)
C25 O3 C26 116.17(13)
C8 N1 C1 127.41(14)
C8 N1 H1A 118.3
C1 N1 H1A 113.7
C10 N2 H2A 121.4
C10 N2 H2B 106.6
H2A N2 H2B 113.0
C12 N3 C13 116.93(13)
C2 C1 C6 118.58(14)
C2 C1 N1 124.13(15)
C6 C1 N1 117.24(14)
C1 C2 C3 119.92(17)
C1 C2 H2 120.0
C3 C2 H2 120.0
C4 C3 C2 122.14(17)
C4 C3 H3 118.9
C2 C3 H3 118.9
C3 C4 C5 117.21(15)
C3 C4 C7 121.56(17)
C5 C4 C7 121.23(17)
C6 C5 C4 121.60(16)
C6 C5 H5 119.2
C4 C5 H5 119.2
C5 C6 C1 120.53(16)
C5 C6 H6 119.7
C1 C6 H6 119.7
C4 C7 H7A 109.5
C4 C7 H7B 109.5
H7A C7 H7B 109.5
C4 C7 H7C 109.5
H7A C7 H7C 109.5
H7B C7 H7C 109.5
O1 C8 N1 123.12(15)
O1 C8 C9 121.32(15)
N1 C8 C9 115.52(14)
C10 C9 C8 124.06(15)
C10 C9 S1 113.42(12)
C8 C9 S1 122.44(12)
C9 C10 N2 124.64(15)
C9 C10 C11 111.68(14)
N2 C10 C11 123.67(14)
C12 C11 C16 117.02(14)
C12 C11 C10 111.35(13)
C16 C11 C10 131.61(15)
N3 C12 C11 126.03(14)
N3 C12 S1 120.99(12)
C11 C12 S1 112.96(11)
N3 C13 C15 121.66(14)
N3 C13 C14 115.83(14)
C15 C13 C14 122.46(14)
C13 C14 H14A 109.5
C13 C14 H14B 109.5
H14A C14 H14B 109.5
C13 C14 H14C 109.5
H14A C14 H14C 109.5
H14B C14 H14C 109.5
C16 C15 C13 121.24(14)
C16 C15 C25 120.74(14)
C13 C15 C25 117.92(14)
C15 C16 C11 117.00(14)
C15 C16 C17 122.37(14)
C11 C16 C17 120.58(14)
C18 C17 C16 124.27(15)
C18 C17 H17 117.9
C16 C17 H17 117.9
C17 C18 C19 126.06(15)
C17 C18 H18 117.0
C19 C18 H18 117.0
C20 C19 C24 118.26(15)
C20 C19 C18 122.69(15)
C24 C19 C18 119.05(15)
C21 C20 C19 120.80(17)
C21 C20 H20 119.6
C19 C20 H20 119.6
C22 C21 C20 119.96(18)
C22 C21 H21 120.0
C20 C21 H21 120.0
C23 C22 C21 120.21(17)
C23 C22 H22 119.9
C21 C22 H22 119.9
C22 C23 C24 119.92(18)
C22 C23 H23 120.0
C24 C23 H23 120.0
C23 C24 C19 120.86(17)
C23 C24 H24 119.6
C19 C24 H24 119.6
O2 C25 O3 123.99(14)
O2 C25 C15 125.62(14)
O3 C25 C15 110.33(13)
O3 C26 C27 111.33(14)
O3 C26 H26A 109.4
C27 C26 H26A 109.4
O3 C26 H26B 109.4
C27 C26 H26B 109.4
H26A C26 H26B 108.0
C26 C27 H27A 109.5
C26 C27 H27B 109.5
H27A C27 H27B 109.5
C26 C27 H27C 109.5
H27A C27 H27C 109.5
H27B C27 H27C 109.5
H4A O4 H4B 104.0

loop_
_geom_bond_atom_site_label_1
_geom_bond_atom_site_label_2
_geom_bond_distance
S1 C12 1.7271(15)
S1 C9 1.7459(17)
O1 C8 1.223(2)
O2 C25 1.2030(19)
O3 C25 1.341(2)
O3 C26 1.4630(19)
N1 C8 1.366(2)
N1 C1 1.4145(19)
N1 H1A 0.9101
N2 C10 1.384(2)
N2 H2A 0.9102
N2 H2B 0.9102
N3 C12 1.336(2)
N3 C13 1.3383(19)
C1 C2 1.388(2)
C1 C6 1.394(2)
C2 C3 1.391(2)
C2 H2 0.9500
C3 C4 1.383(3)
C3 H3 0.9500
C4 C5 1.391(2)
C4 C7 1.506(2)
C5 C6 1.382(2)
C5 H5 0.9500
C6 H6 0.9500
C7 H7A 0.9800
C7 H7B 0.9800
C7 H7C 0.9800
C8 C9 1.469(2)
C9 C10 1.376(2)
C10 C11 1.447(2)
C11 C12 1.405(2)
C11 C16 1.415(2)
C13 C15 1.413(2)
C13 C14 1.497(2)
C14 H14A 0.9800
C14 H14B 0.9800
C14 H14C 0.9800
C15 C16 1.394(2)
C15 C25 1.501(2)
C16 C17 1.483(2)
C17 C18 1.320(2)
C17 H17 0.9500
C18 C19 1.473(2)
C18 H18 0.9500
C19 C20 1.391(2)
C19 C24 1.398(2)
C20 C21 1.386(3)
C20 H20 0.9500
C21 C22 1.384(3)
C21 H21 0.9500
C22 C23 1.376(3)
C22 H22 0.9500
C23 C24 1.386(3)
C23 H23 0.9500
C24 H24 0.9500
C26 C27 1.496(2)
C26 H26A 0.9900
C26 H26B 0.9900
C27 H27A 0.9800
C27 H27B 0.9800
C27 H27C 0.9800
O4 H4A 0.8502
O4 H4B 0.8504

loop_
_geom_hbond_atom_site_label_D
_geom_hbond_atom_site_label_H
_geom_hbond_atom_site_label_A
_geom_hbond_site_symmetry_A
_geom_hbond_distance_DH
_geom_hbond_distance_HA
_geom_hbond_distance_DA
_geom_hbond_angle_DHA
N1 H1A O2 2_656 0.91 2.17 2.9900(17) 149
N2 H2A O1 . 0.91 2.25 2.820(2) 120
O4 H4A N3 . 0.85 2.04 2.863(2) 163
O4 H4B N2 5_666 0.85 2.17 2.967(2) 157

loop_
_geom_torsion_atom_site_label_1
_geom_torsion_atom_site_label_2
_geom_torsion_atom_site_label_3
_geom_torsion_atom_site_label_4
_geom_torsion
C8 N1 C1 C2 15.6(3)
C8 N1 C1 C6 -166.89(15)
C6 C1 C2 C3 0.9(3)
N1 C1 C2 C3 178.41(16)
C1 C2 C3 C4 0.3(3)
C2 C3 C4 C5 -1.3(3)
C2 C3 C4 C7 178.42(18)
C3 C4 C5 C6 1.1(3)
C7 C4 C5 C6 -178.63(17)
C4 C5 C6 C1 0.1(3)
C2 C1 C6 C5 -1.1(2)
N1 C1 C6 C5 -178.79(15)
C1 N1 C8 O1 4.0(3)
C1 N1 C8 C9 -178.01(14)
O1 C8 C9 C10 24.8(3)
N1 C8 C9 C10 -153.29(16)
O1 C8 C9 S1 -158.72(14)
N1 C8 C9 S1 23.2(2)
C12 S1 C9 C10 1.85(13)
C12 S1 C9 C8 -175.01(14)
C8 C9 C10 N2 -4.8(3)
S1 C9 C10 N2 178.41(13)
C8 C9 C10 C11 176.00(14)
S1 C9 C10 C11 -0.79(18)
C9 C10 C11 C12 -1.04(19)
N2 C10 C11 C12 179.74(15)
C9 C10 C11 C16 177.14(16)
N2 C10 C11 C16 -2.1(3)
C13 N3 C12 C11 0.1(2)
C13 N3 C12 S1 178.62(11)
C16 C11 C12 N3 2.6(2)
C10 C11 C12 N3 -178.94(14)
C16 C11 C12 S1 -176.03(11)
C10 C11 C12 S1 2.45(17)
C9 S1 C12 N3 178.87(13)
C9 S1 C12 C11 -2.44(12)
C12 N3 C13 C15 -3.2(2)
C12 N3 C13 C14 179.16(14)
N3 C13 C15 C16 3.5(2)
C14 C13 C15 C16 -178.95(15)
N3 C13 C15 C25 -172.90(14)
C14 C13 C15 C25 4.6(2)
C13 C15 C16 C11 -0.7(2)
C25 C15 C16 C11 175.66(13)
C13 C15 C16 C17 -178.14(14)
C25 C15 C16 C17 -1.8(2)
C12 C11 C16 C15 -2.1(2)
C10 C11 C16 C15 179.78(16)
C12 C11 C16 C17 175.39(14)
C10 C11 C16 C17 -2.7(3)
C15 C16 C17 C18 -55.4(2)
C11 C16 C17 C18 127.21(18)
C16 C17 C18 C19 -179.93(15)
C17 C18 C19 C20 9.1(3)
C17 C18 C19 C24 -171.14(17)
C24 C19 C20 C21 0.8(3)
C18 C19 C20 C21 -179.43(16)
C19 C20 C21 C22 -0.3(3)
C20 C21 C22 C23 -0.2(3)
C21 C22 C23 C24 0.2(3)
C22 C23 C24 C19 0.3(3)
C20 C19 C24 C23 -0.8(3)
C18 C19 C24 C23 179.43(16)
C26 O3 C25 O2 -5.3(2)
C26 O3 C25 C15 177.44(13)
C16 C15 C25 O2 117.80(19)
C13 C15 C25 O2 -65.7(2)
C16 C15 C25 O3 -64.98(19)
C13 C15 C25 O3 111.48(16)
C25 O3 C26 C27 -79.71(19)

_cod_database_fobs_code 2241538
